data_4110101
loop_
_publ_author_name
'Adrien P. C\^ot\'e'
'Hani M. El-Kaderi'
'Hiroyasu Furukawa'
'Joseph R. Hunt'
'Omar M. Yaghi'

_publ_section_title
;
 Reticular Synthesis of Microporous and Mesoporous 2D Covalent Organic
 Frameworks
;
_journal_name_full 'Journal of the American Chemical Society'
_journal_page_first 12914
_journal_page_last 12915
_journal_paper_doi 10.1021/ja0751781
_journal_volume 129
_journal_year 2007
_chemical_formula_sum 'C14 B O2'
_chemical_formula_weight 210.96
_chemical_name_systematic
; 
COF-8
;
_space_group_IT_number 187
_symmetry_cell_setting hexagonal
_symmetry_space_group_name_Hall 'P -6 2'
_symmetry_space_group_name_H-M 'P -6 m 2'
_audit_author_name 'Adrien Cote'
_audit_creation_date 2007-06-26T14:09
_audit_creation_method 'from EXP file using GSAS2CIF'
_audit_update_record ' 2007-06-26T14:09  Initial CIF as created by GSAS2CIF'
_cell_angle_alpha 90.0
_cell_angle_beta 90.0
_cell_angle_gamma 120.0
_cell_formula_units_Z 3
_cell_length_a 22.0130(29)
_cell_length_b 22.013
_cell_length_c 3.630(4)
_cell_volume 1523.3(17)
_computing_structure_refinement GSAS
_computing_structure_solution Cerius2
_pd_block_id 2007-06-26T14:09|COF8_phase1|Adrien_Cote||
_pd_char_particle_morphology plate
_pd_phase_name 'from /home/apcote/2Dcofs/cof8/COF8.EXP'
_refine_ls_goodness_of_fit_all 4.10
_refine_ls_matrix_type full
_refine_ls_number_parameters 6
_refine_ls_number_restraints 0
_refine_ls_shift/su_max 0.90
_refine_ls_shift/su_mean 0.31
_cod_data_source_file ja0751781si20070711_105748.cif
_cod_data_source_block COF8_publ
_cod_original_cell_volume 1523.2(15)
_cod_database_code 4110101

loop_
_symmetry_equiv_pos_site_id
_symmetry_equiv_pos_as_xyz
1 +x,+y,+z
2 y-x,-x,-z
3 -y,x-y,+z
4 +x,+y,-z
5 y-x,-x,+z
6 -y,x-y,-z
7 y-x,+y,+z
8 +x,x-y,-z
9 -y,-x,+z
10 y-x,+y,-z
11 +x,x-y,+z
12 -y,-x,-z

loop_
_atom_site_type_symbol
_atom_site_label
_atom_site_fract_x
_atom_site_fract_y
_atom_site_fract_z
_atom_site_occupancy
_atom_site_thermal_displace_type
_atom_site_U_iso_or_equiv
_atom_site_symmetry_multiplicity
B B1 1.03681 0.51841 0.5 1.0 Uiso 0.025 3
O O1 1.07809 0.48431 0.5 1.0 Uiso 0.025 6
C C1 0.96089 0.48044 0.5 1.0 Uiso 0.025 3
C C2 0.92468 0.40833 0.5 1.0 Uiso 0.025 6
C C3 0.85262 0.3723 0.5 1.0 Uiso 0.025 6
C C4 0.81577 0.40788 0.5 1.0 Uiso 0.025 3
C C5 0.7394 0.3697 0.0 1.0 Uiso 0.025 3
C C6 0.70261 0.29739 0.5 1.0 Uiso 0.025 3
C C7 1.14381 0.5415 0.5 1.0 Uiso 0.025 6
C C8 1.20479 0.53984 0.5 1.0 Uiso 0.025 6
C C9 1.26948 0.60264 0.5 1.0 Uiso 0.025 6

loop_
_atom_type_symbol
_atom_type_number_in_cell
B 3.0
O 6.0
C 42.0

loop_
_geom_angle_atom_site_label_1
_geom_angle_atom_site_label_2
_geom_angle_atom_site_label_3
_geom_angle
_geom_angle_site_symmetry_1
_geom_angle_site_symmetry_3
_geom_angle_publ_flag
O1 B1 O1 113.6999 1_555 8_555 n
O1 B1 C1 123.1389 1_555 1_555 n
O1 B1 C1 123.1612 8_555 1_555 n
B1 O1 C7 100.0021 1_555 1_555 n
B1 C1 C2 120.1509 1_555 1_555 n
B1 C1 C2 120.1288 1_555 8_555 n
C2 C1 C2 119.7202 1_555 8_555 n
C1 C2 C3 120.1422 1_555 1_555 n
C2 C3 C4 120.58 1_555 1_555 n
C3 C4 C3 118.8446 1_555 8_555 n
C3 C4 C5 120.5843 1_555 1_555 n
C3 C4 C5 120.5711 8_555 1_555 n
C4 C5 C6 120.5767 1_555 1_555 n
C4 C5 C6 120.5852 1_555 3_655 n
C6 C5 C6 118.838 1_555 3_655 n
C5 C6 C5 121.162 1_555 2_665 n
O1 C7 C7 113.1456 1_555 8_555 n
O1 C7 C8 125.5221 1_555 1_555 n
C7 C7 C8 121.3324 8_555 1_555 n
C7 C8 C9 120.1385 1_555 1_555 n
C8 C9 C9 121.4708 1_555 7_755 n
C8 C9 C9 118.5291 1_555 8_555 n
C9 C9 C9 119.9999 7_755 8_555 n

loop_
_geom_bond_atom_site_label_1
_geom_bond_atom_site_label_2
_geom_bond_distance
_geom_bond_site_symmetry_2
_geom_bond_publ_flag
B1 O1 1.43920(19) 1_555 n
B1 O1 1.43901(19) 8_555 n
B1 C1 1.44732(19) 1_555 n
B1 C7 2.14686(28) 1_555 n
B1 C7 2.14679(28) 8_555 n
O1 B1 1.43920(19) 1_555 n
O1 C7 1.36255(18) 1_555 n
C1 B1 1.44732(19) 1_555 n
C1 C2 1.37469(18) 1_555 n
C1 C2 1.37489(18) 8_555 n
C2 C1 1.37469(18) 1_555 n
C2 C3 1.37374(18) 1_555 n
C3 C2 1.37374(18) 1_555 n
C3 C4 1.38086(18) 1_555 n
C4 C3 1.38086(18) 1_555 n
C4 C3 1.38105(18) 8_555 n
C4 C5 1.45590(19) 1_555 n
C5 C4 1.45590(19) 1_555 n
C5 C6 1.37857(18) 1_555 n
C5 C6 1.37857(18) 3_655 n
C6 C5 1.37857(18) 1_555 n
C6 C5 1.37857(18) 2_665 n
C7 B1 2.14686(28) 1_555 n
C7 O1 1.36255(18) 1_555 n
C7 C7 1.33861(18) 8_555 n
C7 C8 1.36099(18) 1_555 n
C8 C7 1.36099(18) 1_555 n
C8 C9 1.40368(19) 1_555 n
C9 C8 1.40368(19) 1_555 n
C9 C9 1.40179(19) 7_755 n
C9 C9 1.41323(19) 8_555 n
